data_2007242
loop_
_publ_author_name
'Sievert, Mark'
'Dienelt, Ruediger'
'Bock, Hans'

_publ_section_title
;
 Phenyl 2-Pyridyl Ketone at 150K
;
_journal_issue 5
_journal_name_full 'Acta Crystallographica Section C'
_journal_page_first 674
_journal_page_last 676
_journal_paper_doi 10.1107/S0108270197017940
_journal_volume 54
_journal_year 1998
_chemical_formula_moiety 'C12 H9 N O'
_chemical_formula_sum 'C12 H9 N O'
_chemical_formula_weight 183.20
_chemical_name_systematic
;
Phenyl-2-pyridylketone
;
_space_group_IT_number 19
_symmetry_cell_setting orthorhombic
_symmetry_space_group_name_Hall 'P 2ac 2ab'
_symmetry_space_group_name_H-M 'P 21 21 21'
_cell_angle_alpha 90.00
_cell_angle_beta 90.00
_cell_angle_gamma 90.00
_cell_formula_units_Z 4
_cell_length_a 7.855(2)
_cell_length_b 9.982(2)
_cell_length_c 11.589(2)
_cell_measurement_reflns_used 96
_cell_measurement_temperature 150(2)
_cell_measurement_theta_max 15
_cell_measurement_theta_min 7.5
_cell_volume 908.7(3)
_computing_cell_refinement XSCANS
_computing_data_collection 'XSCANS (Siemens, 1994a)'
_computing_data_reduction XSCANS
_computing_molecular_graphics 'XP (Siemens, 1994b)'
_computing_publication_material XP
_computing_structure_refinement 'SHELXL93 (Sheldrick, 1993)'
_computing_structure_solution 'SHELXS94 (Sheldrick, 1994)'
_diffrn_ambient_temperature 150(2)
_diffrn_measurement_device 'Siemens P4'
_diffrn_measurement_method \w
_diffrn_radiation_monochromator graphite
_diffrn_radiation_source 'fine-focus sealed tube'
_diffrn_radiation_type MoK\a
_diffrn_radiation_wavelength 0.71073
_diffrn_reflns_av_R_equivalents 0.0146
_diffrn_reflns_av_sigmaI/netI 0.0297
_diffrn_reflns_limit_h_max 11
_diffrn_reflns_limit_h_min -1
_diffrn_reflns_limit_k_max 14
_diffrn_reflns_limit_k_min -1
_diffrn_reflns_limit_l_max 16
_diffrn_reflns_limit_l_min -1
_diffrn_reflns_number 2024
_diffrn_reflns_theta_max 30.00
_diffrn_reflns_theta_min 2.69
_diffrn_standards_decay_% 95
_diffrn_standards_interval_count 100
_diffrn_standards_number 4
_exptl_absorpt_coefficient_mu 0.086
_exptl_absorpt_correction_type none
_exptl_crystal_colour colourless
_exptl_crystal_density_diffrn 1.339
_exptl_crystal_density_method none
_exptl_crystal_description block
_exptl_crystal_F_000 384
_exptl_crystal_size_max 0.6
_exptl_crystal_size_mid 0.4
_exptl_crystal_size_min 0.25
_refine_diff_density_max 0.309
_refine_diff_density_min -0.167
_refine_ls_extinction_coef 0.017(4)
_refine_ls_extinction_method 'SHELXL93 (Sheldrick, 1993)'
_refine_ls_goodness_of_fit_all 1.036
_refine_ls_goodness_of_fit_obs 1.028
_refine_ls_hydrogen_treatment 'H atoms riding'
_refine_ls_matrix_type full
_refine_ls_number_parameters 128
_refine_ls_number_reflns 1853
_refine_ls_number_restraints 0
_refine_ls_restrained_S_all 1.065
_refine_ls_restrained_S_obs 1.028
_refine_ls_R_factor_all 0.0441
_refine_ls_R_factor_obs .0373
_refine_ls_shift/esd_max 0.000
_refine_ls_shift/esd_mean 0.000
_refine_ls_structure_factor_coef Fsqd
_refine_ls_weighting_details 'w = 1/[\s^2^(Fo^2^)+(0.0425P)^2^+0.3001P] where P=(Fo^2^+2Fc^2^)/3'
_refine_ls_weighting_scheme calc
_refine_ls_wR_factor_all 0.1060
_refine_ls_wR_factor_obs .0968
_reflns_number_observed 1672
_reflns_number_total 1854
_reflns_observed_criterion >2sigma(I)
_cod_data_source_file ln1015.cif
_cod_data_source_block I
_cod_database_code 2007242

loop_
_symmetry_equiv_pos_as_xyz
'x, y, z'
'-x+1/2, -y, z+1/2'
'-x, y+1/2, -z+1/2'
'x+1/2, -y+1/2, -z'

loop_
_atom_site_aniso_label
_atom_site_aniso_U_11
_atom_site_aniso_U_22
_atom_site_aniso_U_33
_atom_site_aniso_U_12
_atom_site_aniso_U_13
_atom_site_aniso_U_23
O1 .0483(8) .0425(7) .0244(5) -.0121(7) .0044(6) .0043(6)
C1 .0252(7) .0304(7) .0216(7) -.0044(7) -.0009(7) .0001(6)
C11 .0234(7) .0270(7) .0196(7) -.0013(6) -.0021(6) -.0006(6)
C12 .0286(8) .0270(7) .0218(6) -.0014(7) .0004(7) -.0023(6)
C13 .0358(9) .0292(8) .0246(8) -.0050(7) -.0001(7) .0013(7)
C14 .0426(10) .0237(7) .0320(8) .0013(8) -.0082(8) .0009(7)
C15 .0355(9) .0311(8) .0278(8) .0074(8) -.0030(8) -.0068(7)
C16 .0269(8) .0377(9) .0204(7) .0020(7) -.0010(6) -.0022(6)
C21 .0249(7) .0251(7) .0225(6) -.0058(7) .0012(6) .0014(6)
C22 .0382(9) .0263(7) .0341(8) -.0008(8) -.0096(8) .0031(7)
C23 .0412(10) .0225(7) .0458(10) .0011(8) -.0044(9) -.0012(8)
C24 .0347(9) .0285(8) .0297(7) -.0064(8) .0017(8) -.0040(7)
C25 .0319(9) .0326(9) .0252(7) -.0023(8) -.0033(7) .0003(6)
N1 .0300(7) .0258(6) .0240(6) .0007(6) -.0018(6) -.0002(6)

loop_
_atom_site_label
_atom_site_fract_x
_atom_site_fract_y
_atom_site_fract_z
_atom_site_U_iso_or_equiv
_atom_site_thermal_displace_type
_atom_site_calc_flag
_atom_site_refinement_flags
_atom_site_occupancy
_atom_site_disorder_group
_atom_site_type_symbol
O1 .0884(2) .75272(14) .66284(10) .0384(3) Uani d . 1 . O
C1 .1171(2) .8005(2) .56861(14) .0257(3) Uani d . 1 . C
C11 .1626(2) .9443(2) .55428(13) .0233(3) Uani d . 1 . C
C12 .2547(2) .9877(2) .45907(13) .0258(3) Uani d . 1 . C
H12 .2789(2) .9273(2) .39790(13) .031 Uiso calc R 1 . H
C13 .3113(3) 1.1192(2) .45315(15) .0299(4) Uani d . 1 . C
H13 .3757(3) 1.1486(2) .38855(15) .036 Uiso calc R 1 . H
C14 .2738(3) 1.2069(2) .5415(2) .0327(4) Uani d . 1 . C
H14 .3136(3) 1.2967(2) .5378(2) .039 Uiso calc R 1 . H
C15 .1788(3) 1.1656(2) .6354(2) .0315(4) Uani d . 1 . C
H15 .1515(3) 1.2273(2) .6950(2) .038 Uiso calc R 1 . H
C16 .1239(2) 1.0346(2) .64231(14) .0283(4) Uani d . 1 . C
H16 .0595(2) 1.0058(2) .70714(14) .034 Uiso calc R 1 . H
C21 .1077(2) .7131(2) .46385(14) .0242(3) Uani d . 1 . C
C22 .1836(3) .5883(2) .4641(2) .0329(4) Uani d . 1 . C
H22 .2469(3) .5582(2) .5290(2) .039 Uiso calc R 1 . H
C23 .1650(3) .5083(2) .3675(2) .0365(4) Uani d . 1 . C
H23 .2193(3) .4234(2) .3636(2) .044 Uiso calc R 1 . H
C24 .0670(3) .5534(2) .2773(2) .0310(4) Uani d . 1 . C
H24 .0488(3) .4992(2) .2111(2) .037 Uiso calc R 1 . H
C25 -.0043(3) .6793(2) .2852(2) .0299(4) Uani d . 1 . C
H25 -.0723(3) .7099(2) .2227(2) .036 Uiso calc R 1 . H
N1 .0164(2) .76061(14) .37529(12) .0266(3) Uani d . 1 . N

loop_
_atom_type_symbol
_atom_type_description
_atom_type_scat_dispersion_real
_atom_type_scat_dispersion_imag
_atom_type_scat_source
C C 0.0033 0.0016 'International Tables Vol C Tables 4.2.6.8 and 6.1.1.4'
H H 0.0000 0.0000 'International Tables Vol C Tables 4.2.6.8 and 6.1.1.4'
N N 0.0061 0.0033 'International Tables Vol C Tables 4.2.6.8 and 6.1.1.4'
O O 0.0106 0.0060 'International Tables Vol C Tables 4.2.6.8 and 6.1.1.4'

loop_
_geom_angle_atom_site_label_1
_geom_angle_atom_site_label_2
_geom_angle_atom_site_label_3
_geom_angle
_geom_angle_publ_flag
O1 C1 C11 121.61(15) yes
C11 C1 C21 118.91(13) yes
C12 C11 C16 119.5(2) yes
C12 C11 C1 120.97(14) yes
C16 C11 C1 119.29(14) yes
C13 C12 C11 120.10(15) ?
C14 C13 C12 119.7(2) ?
C13 C14 C15 120.7(2) ?
C16 C15 C14 119.8(2) ?
C15 C16 C11 120.1(2) ?
N1 C21 C22 123.5(2) yes
N1 C21 C1 116.22(14) yes
C22 C21 C1 120.2(2) yes
C21 C22 C23 118.2(2) ?
C24 C23 C22 119.1(2) ?
C23 C24 C25 118.4(2) ?
N1 C25 C24 123.9(2) ?
C25 N1 C21 116.76(15) yes

loop_
_geom_bond_atom_site_label_1
_geom_bond_atom_site_label_2
_geom_bond_site_symmetry_2
_geom_bond_distance
_geom_bond_publ_flag
O1 C1 . 1.213(2) yes
C1 C11 . 1.488(2) yes
C1 C21 . 1.497(2) yes
C11 C12 . 1.389(2) ?
C11 C16 . 1.395(2) ?
C12 C13 . 1.387(2) ?
C13 C14 . 1.379(2) ?
C14 C15 . 1.382(3) ?
C15 C16 . 1.379(3) ?
C21 N1 . 1.339(2) yes
C21 C22 . 1.381(2) ?
C22 C23 . 1.383(3) ?
C23 C24 . 1.374(3) ?
C24 C25 . 1.379(3) ?
C25 N1 . 1.332(2) yes

loop_
_geom_torsion_atom_site_label_1
_geom_torsion_atom_site_label_2
_geom_torsion_atom_site_label_3
_geom_torsion_atom_site_label_4
_geom_torsion
O1 C1 C11 C12 155.6(2)
C21 C1 C11 C12 -24.0(2)
O1 C1 C11 C16 -19.2(3)
C21 C1 C11 C16 161.1(2)
C16 C11 C12 C13 1.7(2)
C1 C11 C12 C13 -173.2(2)
C11 C12 C13 C14 -0.9(3)
C12 C13 C14 C15 -0.6(3)
C13 C14 C15 C16 1.4(3)
C14 C15 C16 C11 -0.6(3)
C12 C11 C16 C15 -0.9(3)
C1 C11 C16 C15 174.0(2)
O1 C1 C21 N1 131.0(2)
C11 C1 C21 N1 -49.3(2)
O1 C1 C21 C22 -45.9(3)
C11 C1 C21 C22 133.7(2)
N1 C21 C22 C23 0.3(3)
C1 C21 C22 C23 177.0(2)
C21 C22 C23 C24 -2.5(3)
C22 C23 C24 C25 2.2(3)
C23 C24 C25 N1 0.2(3)
C24 C25 N1 C21 -2.3(3)
C22 C21 N1 C25 2.0(2)
C1 C21 N1 C25 -174.8(2)

loop_
_cod_related_entry_id
_cod_related_entry_database
_cod_related_entry_code
1 ChemSpider 6771
